data_8106853
loop_
_publ_author_name
'Zhou, Rong'
'Liu, An Jie'

_publ_section_title
;
 Crystal structure of
 trans-tetraaqua-bis(4,4&#x2032;-sulfonyldipyridine-\kN)zinc(II)
 diperchlorate dihydrate, C20H28Cl2ZnN4O18S2
;
_journal_issue 1
_journal_name_full 'Zeitschrift f\"ur Kristallographie - New Crystal Structures'
_journal_page_first 293
_journal_page_last 294
_journal_paper_doi 10.1515/ncrs-2015-0128
_journal_volume 231
_journal_year 2016
_chemical_formula_sum 'C20 H28 Cl2 N4 O18 S2 Zn'
_chemical_formula_weight 812.85
_space_group_crystal_system monoclinic
_space_group_IT_number 14
_space_group_name_Hall '-P 2ybc'
_space_group_name_H-M_alt 'P 1 21/c 1'
_atom_sites_solution_hydrogens mixed
_cell_angle_alpha 90
_cell_angle_beta 106.59(3)
_cell_angle_gamma 90
_cell_formula_units_Z 2
_cell_length_a 8.0835(16)
_cell_length_b 17.389(4)
_cell_length_c 11.576(2)
_cell_measurement_reflns_used 122
_cell_measurement_temperature 293(2)
_cell_measurement_theta_max 28
_cell_measurement_theta_min 2
_cell_volume 1559.4(6)
_computing_cell_refinement 'Bruker APEXII SMART'
_computing_data_collection 'Bruker APEXII SMART'
_computing_data_reduction 'Bruker SAINT'
_computing_structure_refinement 'SHELXL-2014 (Sheldrick, 2014)'
_computing_structure_solution 'SHELXS-2014 (Sheldrick, 2014)'
_diffrn_ambient_temperature 293(2)
_diffrn_measured_fraction_theta_full 0.998
_diffrn_measured_fraction_theta_max 0.997
_diffrn_measurement_device_type 'Bruker ApexII'
_diffrn_measurement_method '\w scans'
_diffrn_radiation_type MoK\a
_diffrn_radiation_wavelength 0.71073
_diffrn_reflns_av_R_equivalents 0.0365
_diffrn_reflns_av_unetI/netI 0.0338
_diffrn_reflns_Laue_measured_fraction_full 0.998
_diffrn_reflns_Laue_measured_fraction_max 0.997
_diffrn_reflns_limit_h_max 10
_diffrn_reflns_limit_h_min -10
_diffrn_reflns_limit_k_max 22
_diffrn_reflns_limit_k_min -22
_diffrn_reflns_limit_l_max 15
_diffrn_reflns_limit_l_min -15
_diffrn_reflns_number 14967
_diffrn_reflns_point_group_measured_fraction_full 0.998
_diffrn_reflns_point_group_measured_fraction_max 0.997
_diffrn_reflns_theta_full 25.242
_diffrn_reflns_theta_max 27.916
_diffrn_reflns_theta_min 2.178
_exptl_absorpt_coefficient_mu 1.179
_exptl_absorpt_correction_T_max 0.7833
_exptl_absorpt_correction_T_min 0.6540
_exptl_absorpt_correction_type multi-scan
_exptl_absorpt_process_details SADABS
_exptl_crystal_colour Colorless
_exptl_crystal_density_diffrn 1.731
_exptl_crystal_description Block
_exptl_crystal_F_000 832
_exptl_crystal_size_max 0.44
_exptl_crystal_size_mid 0.40
_exptl_crystal_size_min 0.31
_refine_diff_density_max 0.880
_refine_diff_density_min -0.664
_refine_diff_density_rms 0.097
_refine_ls_extinction_coef 0.034(3)
_refine_ls_extinction_expression Fc^*^=kFc[1+0.001xFc^2^\l^3^/sin(2\q)]^-1/4^
_refine_ls_extinction_method SHELXL
_refine_ls_goodness_of_fit_ref 1.079
_refine_ls_hydrogen_treatment constr
_refine_ls_matrix_type full
_refine_ls_number_parameters 224
_refine_ls_number_reflns 3719
_refine_ls_number_restraints 0
_refine_ls_restrained_S_all 1.079
_refine_ls_R_factor_all 0.0595
_refine_ls_R_factor_gt 0.0506
_refine_ls_shift/su_max 0.000
_refine_ls_shift/su_mean 0.000
_refine_ls_structure_factor_coef Fsqd
_refine_ls_weighting_details 'w=1/[\s^2^(Fo^2^)+(0.0939P)^2^+0.7970P] where P=(Fo^2^+2Fc^2^)/3'
_refine_ls_weighting_scheme calc
_refine_ls_wR_factor_gt 0.1433
_refine_ls_wR_factor_ref 0.1508
_reflns_Friedel_coverage 0.000
_reflns_Friedel_fraction_full .
_reflns_Friedel_fraction_max .
_reflns_number_gt 3057
_reflns_number_total 3719
_reflns_threshold_expression 'I > 2\s(I)'
_cod_data_source_file suppl_ncrs-2015-0128_suppl.cif
_cod_data_source_block 1
_cod_depositor_comments
;
The following automatic conversions were performed:

data item '_exptl_absorpt_correction_type' value 'Multi-SCAN' was
changed to 'multi-scan' in accordance with the built-in table derived
from the CIF Core dictionary named 'cif_core.dic' version 2.4.5 last
updated on 2014-11-21.

Automatic conversion script
Id: cif_fix_values 8738 2021-04-28 16:35:53Z antanas 
;
_cod_original_sg_symbol_H-M 'P 21/c'
_cod_database_code 8106853
_shelx_space_group_comment
;
The symmetry employed for this shelxl refinement is uniquely defined
by the following loop, which should always be used as a source of
symmetry information in preference to the above space-group names.
They are only intended as comments.
;
_shelxl_version_number 2014-3

loop_
_space_group_symop_operation_xyz
'x, y, z'
'-x, y+1/2, -z+1/2'
'-x, -y, -z'
'x, -y-1/2, z-1/2'

loop_
_atom_site_label
_atom_site_type_symbol
_atom_site_fract_x
_atom_site_fract_y
_atom_site_fract_z
_atom_site_U_iso_or_equiv
_atom_site_adp_type
_atom_site_occupancy
_atom_site_site_symmetry_order
_atom_site_calc_flag
_atom_site_refinement_flags_posn
_atom_site_refinement_flags_adp
_atom_site_refinement_flags_occupancy
_atom_site_disorder_assembly
_atom_site_disorder_group
Zn1 Zn 1.5000 1.0000 0.0000 0.02368(19) Uani 1 2 d S . P . .
S1 S 1.46522(9) 0.61589(4) 0.02273(6) 0.0231(2) Uani 1 1 d . . . . .
O1 O 1.5807(3) 0.58362(12) -0.0377(2) 0.0330(5) Uani 1 1 d . . . . .
O2 O 1.4858(3) 0.59906(12) 0.14756(18) 0.0338(5) Uani 1 1 d . . . . .
N1 N 1.4980(3) 0.87574(14) 0.0052(2) 0.0255(5) Uani 1 1 d . . . . .
N2 N 0.9277(4) 0.54281(18) -0.1863(3) 0.0417(7) Uani 1 1 d . . . . .
C1 C 1.4344(4) 0.84087(16) 0.0867(3) 0.0293(6) Uani 1 1 d . . . . .
H1A H 1.4001 0.8713 0.1418 0.035 Uiso 1 1 calc R U . . .
C2 C 1.4171(4) 0.76228(17) 0.0928(3) 0.0307(6) Uani 1 1 d . . . . .
H2A H 1.3697 0.7400 0.1491 0.037 Uiso 1 1 calc R U . . .
C3 C 1.4728(3) 0.71787(15) 0.0124(2) 0.0227(5) Uani 1 1 d . . . . .
C4 C 1.5416(4) 0.75201(16) -0.0710(3) 0.0279(6) Uani 1 1 d . . . . .
H4A H 1.5812 0.7226 -0.1248 0.034 Uiso 1 1 calc R U . . .
C5 C 1.5497(4) 0.83171(16) -0.0722(3) 0.0277(6) Uani 1 1 d . . . . .
H5A H 1.5932 0.8554 -0.1294 0.033 Uiso 1 1 calc R U . . .
C6 C 1.2537(4) 0.58946(15) -0.0600(2) 0.0246(5) Uani 1 1 d . . . . .
C7 C 1.1155(4) 0.60827(19) -0.0191(3) 0.0368(7) Uani 1 1 d . . . . .
H7A H 1.1303 0.6358 0.0520 0.044 Uiso 1 1 calc R U . . .
C8 C 0.9538(4) 0.5850(2) -0.0867(3) 0.0442(8) Uani 1 1 d . . . . .
H8A H 0.8587 0.5995 -0.0617 0.053 Uiso 1 1 calc R U . . .
C9 C 1.0640(5) 0.5236(2) -0.2227(3) 0.0387(7) Uani 1 1 d . . . . .
H9A H 1.0463 0.4933 -0.2914 0.046 Uiso 1 1 calc R U . . .
C10 C 1.2309(4) 0.54629(18) -0.1637(3) 0.0326(6) Uani 1 1 d . . . . .
H10A H 1.3234 0.5331 -0.1925 0.039 Uiso 1 1 calc R U . . .
O1W O 1.6017(3) 0.99844(11) 0.1873(2) 0.0316(5) Uani 1 1 d . . . . .
O2W O 1.2483(3) 1.00314(11) 0.0258(2) 0.0358(5) Uani 1 1 d . . . . .
H1WA H 1.7054 0.9812 0.2246 0.054 Uiso 1 1 d R U . . .
H1WB H 1.5675 1.0303 0.2370 0.054 Uiso 1 1 d R U . . .
H2WB H 1.1804 0.9624 0.0287 0.054 Uiso 1 1 d R U . . .
H2WA H 1.2106 0.9888 -0.0606 0.054 Uiso 1 1 d R U . . .
O3W O 1.0037(3) 0.88469(15) 0.0184(2) 0.0464(6) Uani 1 1 d . . . . .
H3WB H 1.0114 0.8464 -0.0309 0.070 Uiso 1 1 d R U . . .
H3WA H 0.8900 0.8776 -0.0007 0.070 Uiso 1 1 d R U . . .
Cl1 Cl 0.98029(15) 0.77683(6) -0.26054(9) 0.0533(3) Uani 1 1 d . . . . .
O5 O 1.1139(10) 0.8373(5) -0.2188(7) 0.144(3) Uani 0.8 1 d . . P . .
O3' O 0.856(3) 0.7068(11) -0.305(2) 0.126(11) Uani 0.2 1 d . . P . .
O4 O 0.8858(6) 0.8099(4) -0.3625(5) 0.156(3) Uani 1 1 d . . . . .
O3 O 0.9055(10) 0.7697(3) -0.1696(5) 0.154(3) Uani 1 1 d . . . . .
O6 O 1.0863(8) 0.7168(3) -0.2764(5) 0.1290(19) Uani 1 1 d . . . . .

loop_
_atom_site_aniso_label
_atom_site_aniso_U_11
_atom_site_aniso_U_22
_atom_site_aniso_U_33
_atom_site_aniso_U_23
_atom_site_aniso_U_13
_atom_site_aniso_U_12
Zn1 0.0244(3) 0.0177(3) 0.0286(3) 0.00102(15) 0.0071(2) 0.00126(16)
S1 0.0220(4) 0.0178(3) 0.0295(4) 0.0022(2) 0.0075(3) -0.0002(2)
O1 0.0261(10) 0.0271(10) 0.0493(13) -0.0032(9) 0.0162(9) 0.0023(8)
O2 0.0410(13) 0.0270(10) 0.0302(11) 0.0077(8) 0.0050(9) -0.0040(9)
N1 0.0285(13) 0.0206(11) 0.0275(12) 0.0017(8) 0.0080(10) 0.0004(9)
N2 0.0291(14) 0.0441(16) 0.0453(16) 0.0063(13) -0.0002(12) -0.0071(12)
C1 0.0375(16) 0.0218(13) 0.0325(15) 0.0001(11) 0.0161(13) 0.0014(11)
C2 0.0359(16) 0.0251(14) 0.0347(16) 0.0021(11) 0.0160(13) -0.0006(12)
C3 0.0236(13) 0.0164(12) 0.0268(14) 0.0008(9) 0.0051(11) -0.0004(9)
C4 0.0347(15) 0.0223(13) 0.0283(14) 0.0015(11) 0.0116(12) 0.0016(11)
C5 0.0354(16) 0.0213(13) 0.0279(14) 0.0029(10) 0.0116(12) -0.0004(11)
C6 0.0238(13) 0.0196(11) 0.0305(14) 0.0007(10) 0.0078(11) -0.0018(10)
C7 0.0296(16) 0.0417(17) 0.0417(18) -0.0084(13) 0.0142(14) -0.0034(13)
C8 0.0272(16) 0.052(2) 0.056(2) -0.0001(17) 0.0169(15) -0.0040(15)
C9 0.0404(19) 0.0361(16) 0.0330(17) -0.0036(13) -0.0002(14) -0.0051(14)
C10 0.0334(16) 0.0312(14) 0.0331(16) -0.0019(12) 0.0093(13) 0.0020(12)
O1W 0.0298(11) 0.0358(12) 0.0256(11) -0.0035(8) 0.0021(9) 0.0089(8)
O2W 0.0284(12) 0.0312(12) 0.0504(14) 0.0010(9) 0.0155(11) -0.0009(8)
O3W 0.0443(15) 0.0333(13) 0.0617(16) -0.0032(11) 0.0156(13) 0.0029(10)
Cl1 0.0698(7) 0.0510(6) 0.0418(5) 0.0054(4) 0.0203(5) 0.0144(5)
O5 0.127(6) 0.137(6) 0.145(6) -0.030(5) 0.003(5) -0.035(5)
O3' 0.123(19) 0.061(11) 0.139(19) 0.026(12) -0.051(15) -0.065(12)
O4 0.075(3) 0.243(7) 0.142(4) 0.113(4) 0.019(3) 0.023(4)
O3 0.269(8) 0.107(4) 0.152(5) 0.020(3) 0.165(5) 0.019(4)
O6 0.145(5) 0.109(4) 0.146(5) -0.015(3) 0.063(4) 0.050(3)

loop_
_atom_type_symbol
_atom_type_description
_atom_type_scat_dispersion_real
_atom_type_scat_dispersion_imag
_atom_type_scat_source
C C 0.0033 0.0016 'International Tables Vol C Tables 4.2.6.8 and 6.1.1.4'
H H 0.0000 0.0000 'International Tables Vol C Tables 4.2.6.8 and 6.1.1.4'
N N 0.0061 0.0033 'International Tables Vol C Tables 4.2.6.8 and 6.1.1.4'
O O 0.0106 0.0060 'International Tables Vol C Tables 4.2.6.8 and 6.1.1.4'
S S 0.1246 0.1234 'International Tables Vol C Tables 4.2.6.8 and 6.1.1.4'
Cl Cl 0.1484 0.1585 'International Tables Vol C Tables 4.2.6.8 and 6.1.1.4'
Zn Zn 0.2839 1.4301 'International Tables Vol C Tables 4.2.6.8 and 6.1.1.4'

loop_
_geom_angle_atom_site_label_1
_geom_angle_atom_site_label_2
_geom_angle_atom_site_label_3
_geom_angle
_geom_angle_site_symmetry_1
_geom_angle_site_symmetry_3
O1W Zn1 O1W 180.0 3_875 .
O1W Zn1 O2W 87.91(10) 3_875 3_875
O1W Zn1 O2W 92.09(10) . 3_875
O1W Zn1 O2W 92.09(10) 3_875 .
O1W Zn1 O2W 87.91(10) . .
O2W Zn1 O2W 180.0 3_875 .
O1W Zn1 N1 92.17(8) 3_875 .
O1W Zn1 N1 87.83(8) . .
O2W Zn1 N1 89.61(8) 3_875 .
O2W Zn1 N1 90.39(8) . .
O1W Zn1 N1 87.83(8) 3_875 3_875
O1W Zn1 N1 92.17(8) . 3_875
O2W Zn1 N1 90.39(8) 3_875 3_875
O2W Zn1 N1 89.61(8) . 3_875
N1 Zn1 N1 180.0 . 3_875
O1 S1 O2 120.47(14) . .
O1 S1 C6 107.38(13) . .
O2 S1 C6 107.98(13) . .
O1 S1 C3 108.53(13) . .
O2 S1 C3 105.93(12) . .
C6 S1 C3 105.65(12) . .
C5 N1 C1 118.0(3) . .
C5 N1 Zn1 123.32(18) . .
C1 N1 Zn1 118.60(19) . .
C9 N2 C8 118.1(3) . .
N1 C1 C2 123.3(3) . .
N1 C1 H1A 118.3 . .
C2 C1 H1A 118.3 . .
C1 C2 C3 117.6(3) . .
C1 C2 H2A 121.2 . .
C3 C2 H2A 121.2 . .
C4 C3 C2 120.4(3) . .
C4 C3 S1 120.3(2) . .
C2 C3 S1 119.2(2) . .
C3 C4 C5 117.8(3) . .
C3 C4 H4A 121.1 . .
C5 C4 H4A 121.1 . .
N1 C5 C4 122.9(3) . .
N1 C5 H5A 118.6 . .
C4 C5 H5A 118.6 . .
C7 C6 C10 120.6(3) . .
C7 C6 S1 120.6(2) . .
C10 C6 S1 118.7(2) . .
C6 C7 C8 117.9(3) . .
C6 C7 H7A 121.1 . .
C8 C7 H7A 121.1 . .
N2 C8 C7 122.9(3) . .
N2 C8 H8A 118.5 . .
C7 C8 H8A 118.5 . .
N2 C9 C10 123.4(3) . .
N2 C9 H9A 118.3 . .
C10 C9 H9A 118.3 . .
C6 C10 C9 116.9(3) . .
C6 C10 H10A 121.5 . .
C9 C10 H10A 121.5 . .
Zn1 O1W H1WA 123.5 . .
Zn1 O1W H1WB 123.8 . .
H1WA O1W H1WB 108.7 . .
Zn1 O2W H2WB 126.7 . .
Zn1 O2W H2WA 83.3 . .
H2WB O2W H2WA 79.8 . .
H3WB O3W H3WA 89.6 . .
O4 Cl1 O3 117.0(4) . .
O4 Cl1 O6 115.0(4) . .
O3 Cl1 O6 117.3(4) . .
O4 Cl1 O5 99.3(4) . .
O3 Cl1 O5 104.8(5) . .
O6 Cl1 O5 98.9(4) . .
O4 Cl1 O3' 83.9(8) . .
O3 Cl1 O3' 78.3(12) . .
O6 Cl1 O3' 74.8(12) . .
O5 Cl1 O3' 173.7(12) . .
Cl1 O3' O6 48.2(6) . .
Cl1 O6 O3' 57.0(8) . .

loop_
_geom_bond_atom_site_label_1
_geom_bond_atom_site_label_2
_geom_bond_distance
_geom_bond_site_symmetry_2
Zn1 O1W 2.088(2) 3_875
Zn1 O1W 2.088(2) .
Zn1 O2W 2.140(2) 3_875
Zn1 O2W 2.140(2) .
Zn1 N1 2.162(3) .
Zn1 N1 2.162(3) 3_875
S1 O1 1.431(2) .
S1 O2 1.437(2) .
S1 C6 1.765(3) .
S1 C3 1.779(3) .
N1 C5 1.333(4) .
N1 C1 1.342(4) .
N2 C9 1.330(5) .
N2 C8 1.332(5) .
C1 C2 1.378(4) .
C1 H1A 0.9300 .
C2 C3 1.381(4) .
C2 H2A 0.9300 .
C3 C4 1.378(4) .
C4 C5 1.388(4) .
C4 H4A 0.9300 .
C5 H5A 0.9300 .
C6 C7 1.372(4) .
C6 C10 1.383(4) .
C7 C8 1.378(5) .
C7 H7A 0.9300 .
C8 H8A 0.9300 .
C9 C10 1.384(4) .
C9 H9A 0.9300 .
C10 H10A 0.9300 .
O1W H1WA 0.8784 .
O1W H1WB 0.8972 .
O2W H2WB 0.9034 .
O2W H2WA 0.9911 .
O3W H3WB 0.8900 .
O3W H3WA 0.8899 .
Cl1 O4 1.339(4) .
Cl1 O3 1.361(4) .
Cl1 O6 1.396(4) .
Cl1 O5 1.486(7) .
Cl1 O3' 1.569(16) .
O3' O6 1.81(3) .

loop_
_geom_torsion_atom_site_label_1
_geom_torsion_atom_site_label_2
_geom_torsion_atom_site_label_3
_geom_torsion_atom_site_label_4
_geom_torsion
_geom_torsion_site_symmetry_1
_geom_torsion_site_symmetry_2
_geom_torsion_site_symmetry_3
_geom_torsion_site_symmetry_4
C5 N1 C1 C2 -1.2(4) . . . .
Zn1 N1 C1 C2 175.8(2) . . . .
N1 C1 C2 C3 1.7(5) . . . .
C1 C2 C3 C4 -0.5(4) . . . .
C1 C2 C3 S1 176.3(2) . . . .
O1 S1 C3 C4 16.8(3) . . . .
O2 S1 C3 C4 147.4(2) . . . .
C6 S1 C3 C4 -98.1(2) . . . .
O1 S1 C3 C2 -160.0(2) . . . .
O2 S1 C3 C2 -29.3(3) . . . .
C6 S1 C3 C2 85.1(3) . . . .
C2 C3 C4 C5 -1.1(4) . . . .
S1 C3 C4 C5 -177.8(2) . . . .
C1 N1 C5 C4 -0.5(4) . . . .
Zn1 N1 C5 C4 -177.4(2) . . . .
C3 C4 C5 N1 1.6(5) . . . .
O1 S1 C6 C7 175.8(2) . . . .
O2 S1 C6 C7 44.5(3) . . . .
C3 S1 C6 C7 -68.5(3) . . . .
O1 S1 C6 C10 -1.1(3) . . . .
O2 S1 C6 C10 -132.4(2) . . . .
C3 S1 C6 C10 114.6(2) . . . .
C10 C6 C7 C8 -2.1(5) . . . .
S1 C6 C7 C8 -179.0(3) . . . .
C9 N2 C8 C7 -1.2(5) . . . .
C6 C7 C8 N2 2.9(5) . . . .
C8 N2 C9 C10 -1.2(5) . . . .
C7 C6 C10 C9 0.0(4) . . . .
S1 C6 C10 C9 176.9(2) . . . .
N2 C9 C10 C6 1.8(5) . . . .
O4 Cl1 O3' O6 118.0(5) . . . .
O3 Cl1 O3' O6 -122.8(5) . . . .
O4 Cl1 O6 O3' -75.7(11) . . . .
O3 Cl1 O6 O3' 67.8(11) . . . .
O5 Cl1 O6 O3' 179.6(10) . . . .
